data_4118928
loop_
_publ_author_name
'Galyna G. Dubinina'
'Randi S. Price'
'Khalil A. Abboud'
'Geoffrey Wicks'
'Pawel Wnuk'
'Yuriy Stepanenko'
'Mikhail Drobizhev'
'Aleksander Rebane'
'Kirk S. Schanze'

_publ_section_title
;
 Phenylene Vinylene Platinum(II) Acetylides with Prodigious Two-Photon
 Absorption
;
_journal_name_full 'Journal of the American Chemical Society'
_journal_page_first 19346
_journal_page_last 19349
_journal_paper_doi 10.1021/ja309393c
_journal_volume 134
_journal_year 2012
_chemical_formula_sum 'C118 H160 N2 O P4 Pt2'
_chemical_formula_weight 2136.54
_space_group_IT_number 15
_symmetry_cell_setting monoclinic
_symmetry_space_group_name_Hall '-C 2yc'
_symmetry_space_group_name_H-M 'C 1 2/c 1'
_atom_sites_solution_hydrogens geom
_atom_sites_solution_primary direct
_atom_sites_solution_secondary difmap
_audit_creation_method SHELXL-97
_audit_update_record
;
2012-06-25 # Formatted by publCIF
;
_cell_angle_alpha 90.00
_cell_angle_beta 125.790(1)
_cell_angle_gamma 90.00
_cell_formula_units_Z 4
_cell_length_a 48.040(3)
_cell_length_b 9.2092(6)
_cell_length_c 31.412(2)
_cell_measurement_reflns_used 9834
_cell_measurement_temperature 100(2)
_cell_measurement_theta_max 27.50
_cell_measurement_theta_min 2.31
_cell_volume 11272.8(13)
_computing_cell_refinement 'Bruker APEX2'
_computing_data_collection 'Bruker APEX2 (Bruker, 2008)'
_computing_data_reduction 'Bruker SAINT (Bruker, 2008)'
_computing_molecular_graphics 'Bruker SHELXTL'
_computing_publication_material 'Bruker SHELXTL'
_computing_structure_refinement 'Bruker SHELXTL'
_computing_structure_solution 'Bruker SHELXTL (Bruker, 2008)'
_diffrn_ambient_temperature 100(2)
_diffrn_measured_fraction_theta_full 1.000
_diffrn_measured_fraction_theta_max 1.000
_diffrn_measurement_device_type 'Bruker APEX-II DUO'
_diffrn_measurement_method 'phi and omega scans'
_diffrn_radiation_monochromator 'Bruker Triumph'
_diffrn_radiation_source 'fine-focus sealed tube'
_diffrn_radiation_type MoK\a
_diffrn_radiation_wavelength 0.71073
_diffrn_reflns_av_R_equivalents 0.0336
_diffrn_reflns_av_sigmaI/netI 0.0212
_diffrn_reflns_limit_h_max 62
_diffrn_reflns_limit_h_min -62
_diffrn_reflns_limit_k_max 11
_diffrn_reflns_limit_k_min -11
_diffrn_reflns_limit_l_max 40
_diffrn_reflns_limit_l_min -40
_diffrn_reflns_number 101003
_diffrn_reflns_theta_full 27.50
_diffrn_reflns_theta_max 27.50
_diffrn_reflns_theta_min 1.60
_exptl_absorpt_coefficient_mu 2.582
_exptl_absorpt_correction_T_max 0.9196
_exptl_absorpt_correction_T_min 0.4435
_exptl_absorpt_correction_type numerical
_exptl_absorpt_process_details 'based on measured indexed crystal faces, Bruker SHELXTL  v6.14 (Bruker 2008)'
_exptl_crystal_colour yellow
_exptl_crystal_density_diffrn 1.259
_exptl_crystal_description needles
_exptl_crystal_F_000 4424
_exptl_crystal_size_max 0.38
_exptl_crystal_size_mid 0.05
_exptl_crystal_size_min 0.03
_platon_squeeze_details
;
;
_refine_diff_density_max 1.524
_refine_diff_density_min -1.627
_refine_diff_density_rms 0.092
_refine_ls_extinction_method none
_refine_ls_goodness_of_fit_ref 1.063
_refine_ls_hydrogen_treatment constr
_refine_ls_matrix_type full
_refine_ls_number_parameters 525
_refine_ls_number_reflns 12936
_refine_ls_number_restraints 0
_refine_ls_restrained_S_all 1.063
_refine_ls_R_factor_all 0.0416
_refine_ls_R_factor_gt 0.0324
_refine_ls_shift/su_max 0.002
_refine_ls_shift/su_mean 0.000
_refine_ls_structure_factor_coef Fsqd
_refine_ls_weighting_details 'calc w=1/[\s^2^(Fo^2^)+(0.0404P)^2^+35.7807P] where P=(Fo^2^+2Fc^2^)/3'
_refine_ls_weighting_scheme calc
_refine_ls_wR_factor_gt 0.0786
_refine_ls_wR_factor_ref 0.0823
_reflns_number_gt 10702
_reflns_number_total 12936
_reflns_threshold_expression I>2\s(I)
_cod_data_source_file ja309393c_si_003.cif
_cod_data_source_block dubi2
_cod_original_cell_volume 11272.7(13)
_cod_database_code 4118928

loop_
_symmetry_equiv_pos_as_xyz
'x, y, z'
'x, -y, z+1/2'
'x+1/2, y+1/2, z'
'x+1/2, -y+1/2, z+1/2'
'-x, -y, -z'
'-x, y, -z-1/2'
'-x+1/2, -y+1/2, -z'
'-x+1/2, y+1/2, -z-1/2'

loop_
_atom_site_label
_atom_site_type_symbol
_atom_site_fract_x
_atom_site_fract_y
_atom_site_fract_z
_atom_site_U_iso_or_equiv
_atom_site_adp_type
_atom_site_occupancy
_atom_site_symmetry_multiplicity
_atom_site_calc_flag
_atom_site_refinement_flags
_atom_site_disorder_assembly
_atom_site_disorder_group
Pt1 Pt 0.116478(3) 0.583272(12) 0.140610(5) 0.02453(4) Uani 1 1 d . . .
P1 P 0.14147(2) 0.78435(9) 0.19196(4) 0.03027(19) Uani 1 1 d . A .
P2 P 0.09140(3) 0.40342(14) 0.07782(5) 0.0207(2) Uiso 0.60 1 d P A 1
P2' P 0.09219(5) 0.3662(2) 0.09656(9) 0.0244(4) Uiso 0.40 1 d P A 2
C1 C 0.07584(8) 0.7117(4) 0.09396(13) 0.0327(7) Uani 1 1 d . A .
C2 C 0.05274(8) 0.7950(4) 0.06755(13) 0.0372(8) Uani 1 1 d . . .
C3 C 0.02628(8) 0.8984(4) 0.03324(13) 0.0395(9) Uani 1 1 d . A .
C4 C 0.00462(9) 0.9530(5) 0.04555(13) 0.0419(10) Uani 1 1 d . . .
H4A H 0.0078 0.9209 0.0768 0.050 Uiso 1 1 calc R A .
C5 C 0.02142(8) 0.9473(4) -0.01375(13) 0.0390(9) Uani 1 1 d . . .
C6 C 0.04378(9) 0.8886(4) -0.02716(14) 0.0405(9) Uani 1 1 d . A .
H6A H 0.0608 0.8219 -0.0028 0.049 Uiso 1 1 calc R . .
C7 C 0.04312(9) 0.9170(4) -0.06888(15) 0.0377(8) Uani 1 1 d . . .
H7A H 0.0276 0.9894 -0.0925 0.045 Uiso 1 1 calc R A .
C8 C 0.06480(9) 0.8438(4) -0.08130(16) 0.0365(8) Uani 1 1 d . A .
C9 C 0.05712(10) 0.8526(4) -0.13119(17) 0.0429(9) Uani 1 1 d . . .
H9A H 0.0395 0.9166 -0.1561 0.052 Uiso 1 1 calc R A .
C10 C 0.09268(9) 0.7564(4) -0.04450(16) 0.0417(9) Uani 1 1 d . . .
H10A H 0.0994 0.7516 -0.0095 0.050 Uiso 1 1 calc R A .
C11 C 0.07462(11) 0.7699(4) -0.14551(18) 0.0465(9) Uani 1 1 d . A .
H11A H 0.0683 0.7755 -0.1803 0.056 Uiso 1 1 calc R . .
C12 C 0.11057(10) 0.6773(4) -0.05861(17) 0.0443(9) Uani 1 1 d . A .
H12A H 0.1297 0.6203 -0.0329 0.053 Uiso 1 1 calc R . .
C13 C 0.10109(10) 0.6797(4) -0.10949(17) 0.0419(9) Uani 1 1 d . . .
N1 N 0.11835(10) 0.5888(4) -0.12371(16) 0.0491(9) Uani 1 1 d . A .
C21 C 0.12776(11) 0.6463(5) -0.15492(19) 0.050(1) Uani 1 1 d . . .
C22 C 0.14298(13) 0.7798(6) -0.1438(2) 0.0673(14) Uani 1 1 d . A .
H22A H 0.1474 0.8350 -0.1148 0.081 Uiso 1 1 calc R . .
C23 C 0.15199(15) 0.8342(7) -0.1767(3) 0.086(2) Uani 1 1 d . . .
H23A H 0.1622 0.9274 -0.1704 0.103 Uiso 1 1 calc R A .
C24 C 0.14577(13) 0.7504(6) -0.2179(2) 0.0677(15) Uani 1 1 d . A .
H24A H 0.1529 0.7845 -0.2387 0.081 Uiso 1 1 calc R . .
C25 C 0.12972(14) 0.6202(6) -0.2291(2) 0.0697(15) Uani 1 1 d . . .
H25A H 0.1247 0.5660 -0.2586 0.084 Uiso 1 1 calc R A .
C26 C 0.12078(13) 0.5670(5) -0.19808(19) 0.0587(12) Uani 1 1 d . A .
H26A H 0.1097 0.4753 -0.2059 0.070 Uiso 1 1 calc R . .
C31 C 0.12360(12) 0.4393(5) -0.10903(18) 0.0502(11) Uani 1 1 d . . .
C32 C 0.10104(14) 0.3648(5) -0.1023(2) 0.0569(12) Uani 1 1 d . A .
H32A H 0.0815 0.4132 -0.1085 0.068 Uiso 1 1 calc R . .
C33 C 0.10697(18) 0.2217(5) -0.0869(2) 0.0779(17) Uani 1 1 d . . .
H33A H 0.0918 0.1739 -0.0814 0.094 Uiso 1 1 calc R A .
C34 C 0.1338(2) 0.1471(6) -0.0793(3) 0.094(2) Uani 1 1 d . A .
H34A H 0.1374 0.0481 -0.0688 0.112 Uiso 1 1 calc R . .
C35 C 0.15552(18) 0.2174(6) -0.0870(2) 0.085(2) Uani 1 1 d . . .
H35A H 0.1741 0.1650 -0.0826 0.103 Uiso 1 1 calc R A .
C36 C 0.15129(14) 0.3651(6) -0.1012(2) 0.0665(14) Uani 1 1 d . A .
H36A H 0.1671 0.4127 -0.1054 0.080 Uiso 1 1 calc R . .
C41 C 0.11527(15) 0.8912(7) 0.2036(2) 0.0236(13) Uiso 0.60 1 d P A 1
H41A H 0.1289 0.9750 0.2261 0.028 Uiso 0.60 1 calc PR A 1
H41B H 0.0955 0.9298 0.1697 0.028 Uiso 0.60 1 calc PR A 1
C42 C 0.10176(17) 0.8063(8) 0.2302(3) 0.0301(14) Uiso 0.60 1 d P A 1
H42A H 0.0902 0.7167 0.2099 0.036 Uiso 0.60 1 calc PR A 1
H42B H 0.1213 0.7774 0.2659 0.036 Uiso 0.60 1 calc PR A 1
C43 C 0.07645(19) 0.8963(8) 0.2338(3) 0.0413(15) Uiso 0.60 1 d P A 1
H43A H 0.0869 0.9918 0.2496 0.050 Uiso 0.60 1 calc PR A 1
H43B H 0.0555 0.9137 0.1980 0.050 Uiso 0.60 1 calc PR A 1
C44 C 0.0664(2) 0.8228(11) 0.2664(4) 0.065(2) Uiso 0.60 1 d P A 1
H44D H 0.0506 0.8855 0.2680 0.098 Uiso 0.60 1 calc PR A 1
H44E H 0.0870 0.8056 0.3020 0.098 Uiso 0.60 1 calc PR A 1
H44F H 0.0552 0.7299 0.2502 0.098 Uiso 0.60 1 calc PR A 1
C41' C 0.1134(2) 0.8581(11) 0.2121(4) 0.027(2) Uiso 0.40 1 d P A 2
H41C H 0.1269 0.9332 0.2392 0.033 Uiso 0.40 1 calc PR A 2
H41D H 0.0936 0.9079 0.1811 0.033 Uiso 0.40 1 calc PR A 2
C42' C 0.0998(3) 0.7572(14) 0.2323(5) 0.046(3) Uiso 0.40 1 d P A 2
H42C H 0.1189 0.7206 0.2672 0.055 Uiso 0.40 1 calc PR A 2
H42D H 0.0889 0.6731 0.2084 0.055 Uiso 0.40 1 calc PR A 2
C43' C 0.0736(4) 0.8343(18) 0.2369(6) 0.072(4) Uiso 0.40 1 d P A 2
H43C H 0.0848 0.9189 0.2605 0.086 Uiso 0.40 1 calc PR A 2
H43D H 0.0550 0.8720 0.2018 0.086 Uiso 0.40 1 calc PR A 2
C44' C 0.0586(5) 0.749(2) 0.2558(8) 0.098(5) Uiso 0.40 1 d P A 2
H44A H 0.0430 0.8088 0.2589 0.147 Uiso 0.40 1 calc PR A 2
H44B H 0.0766 0.7093 0.2903 0.147 Uiso 0.40 1 calc PR A 2
H44C H 0.0457 0.6687 0.2313 0.147 Uiso 0.40 1 calc PR A 2
C51 C 0.14467(13) 0.9156(5) 0.1471(2) 0.0223(10) Uiso 0.60 1 d P A 1
H51A H 0.1212 0.9403 0.1165 0.027 Uiso 0.60 1 calc PR A 1
H51B H 0.1558 1.0065 0.1667 0.027 Uiso 0.60 1 calc PR A 1
C52 C 0.16487(14) 0.8539(6) 0.1275(2) 0.0241(10) Uiso 0.60 1 d P A 1
H52A H 0.1895 0.8478 0.1572 0.029 Uiso 0.60 1 calc PR A 1
H52B H 0.1566 0.7545 0.1139 0.029 Uiso 0.60 1 calc PR A 1
C53 C 0.16085(14) 0.9472(6) 0.0849(2) 0.0266(11) Uiso 0.60 1 d P A 1
H53A H 0.1672 1.0483 0.0978 0.032 Uiso 0.60 1 calc PR A 1
H53B H 0.1364 0.9471 0.0544 0.032 Uiso 0.60 1 calc PR A 1
C54 C 0.18291(19) 0.8969(8) 0.0664(3) 0.0414(15) Uiso 0.60 1 d P A 1
H54D H 0.1787 0.9607 0.0382 0.062 Uiso 0.60 1 calc PR A 1
H54E H 0.1768 0.7969 0.0534 0.062 Uiso 0.60 1 calc PR A 1
H54F H 0.2072 0.9013 0.0959 0.062 Uiso 0.60 1 calc PR A 1
C51' C 0.1525(3) 0.9239(11) 0.1722(4) 0.041(2) Uiso 0.40 1 d P A 2
H51C H 0.1314 0.9736 0.1436 0.049 Uiso 0.40 1 calc PR A 2
H51D H 0.1655 0.9934 0.2017 0.049 Uiso 0.40 1 calc PR A 2
C52' C 0.1742(3) 0.8865(14) 0.1527(5) 0.058(3) Uiso 0.40 1 d P A 2
H52C H 0.1908 0.9662 0.1627 0.070 Uiso 0.40 1 calc PR A 2
H52D H 0.1875 0.7975 0.1708 0.070 Uiso 0.40 1 calc PR A 2
C53' C 0.1546(4) 0.8630(18) 0.0955(6) 0.073(4) Uiso 0.40 1 d P A 2
H53C H 0.1382 0.9442 0.0773 0.087 Uiso 0.40 1 calc PR A 2
H53D H 0.1410 0.7726 0.0864 0.087 Uiso 0.40 1 calc PR A 2
C54' C 0.1771(5) 0.851(2) 0.0744(7) 0.087(5) Uiso 0.40 1 d P A 2
H54A H 0.1622 0.8342 0.0364 0.130 Uiso 0.40 1 calc PR A 2
H54B H 0.1932 0.7701 0.0918 0.130 Uiso 0.40 1 calc PR A 2
H54C H 0.1899 0.9416 0.0818 0.130 Uiso 0.40 1 calc PR A 2
C61 C 0.18534(12) 0.7828(5) 0.24960(18) 0.0203(9) Uiso 0.60 1 d P A 1
H61A H 0.1998 0.7325 0.2412 0.024 Uiso 0.60 1 calc PR A 1
H61B H 0.1936 0.8842 0.2593 0.024 Uiso 0.60 1 calc PR A 1
C62 C 0.18973(13) 0.7068(5) 0.2972(2) 0.0233(10) Uiso 0.60 1 d P A 1
H62A H 0.1794 0.7679 0.3105 0.028 Uiso 0.60 1 calc PR A 1
H62B H 0.1775 0.6127 0.2859 0.028 Uiso 0.60 1 calc PR A 1
C63 C 0.22751(16) 0.6810(7) 0.3412(2) 0.0384(13) Uiso 0.60 1 d P A 1
H63A H 0.2372 0.6111 0.3292 0.046 Uiso 0.60 1 calc PR A 1
H63B H 0.2403 0.7735 0.3499 0.046 Uiso 0.60 1 calc PR A 1
C64 C 0.2319(2) 0.6223(10) 0.3897(4) 0.050(2) Uiso 0.60 1 d P A 1
H64D H 0.2563 0.6068 0.4173 0.075 Uiso 0.60 1 calc PR A 1
H64E H 0.2196 0.5299 0.3813 0.075 Uiso 0.60 1 calc PR A 1
H64F H 0.2226 0.6921 0.4019 0.075 Uiso 0.60 1 calc PR A 1
C61' C 0.1809(3) 0.7241(13) 0.2623(4) 0.052(3) Uiso 0.40 1 d P A 2
H61C H 0.1743 0.6350 0.2720 0.063 Uiso 0.40 1 calc PR A 2
H61D H 0.1999 0.6978 0.2599 0.063 Uiso 0.40 1 calc PR A 2
C62' C 0.1935(3) 0.8252(16) 0.3034(5) 0.069(3) Uiso 0.40 1 d P A 2
H62C H 0.1780 0.8297 0.3144 0.083 Uiso 0.40 1 calc PR A 2
H62D H 0.1946 0.9230 0.2913 0.083 Uiso 0.40 1 calc PR A 2
C63' C 0.2301(4) 0.7767(18) 0.3504(6) 0.080(4) Uiso 0.40 1 d P A 2
H63C H 0.2445 0.7666 0.3376 0.096 Uiso 0.40 1 calc PR A 2
H63D H 0.2401 0.8553 0.3769 0.096 Uiso 0.40 1 calc PR A 2
C64' C 0.2321(7) 0.644(3) 0.376(1) 0.123(9) Uiso 0.40 1 d P A 2
H64A H 0.2562 0.6228 0.4043 0.184 Uiso 0.40 1 calc PR A 2
H64B H 0.2227 0.5639 0.3505 0.184 Uiso 0.40 1 calc PR A 2
H64C H 0.2190 0.6532 0.3907 0.184 Uiso 0.40 1 calc PR A 2
C71 C 0.07589(14) 0.2583(6) 0.0995(2) 0.0300(11) Uiso 0.60 1 d P A 1
H71A H 0.0627 0.1871 0.0706 0.036 Uiso 0.60 1 calc PR A 1
H71B H 0.0959 0.2072 0.1297 0.036 Uiso 0.60 1 calc PR A 1
C72 C 0.05298(15) 0.3138(6) 0.1155(2) 0.0316(12) Uiso 0.60 1 d P A 1
H72A H 0.0618 0.4089 0.1332 0.038 Uiso 0.60 1 calc PR A 1
H72B H 0.0294 0.3288 0.0835 0.038 Uiso 0.60 1 calc PR A 1
C73 C 0.05163(16) 0.2106(7) 0.1518(2) 0.0342(12) Uiso 0.60 1 d P A 1
H73A H 0.0754 0.1855 0.1815 0.041 Uiso 0.60 1 calc PR A 1
H73B H 0.0401 0.1198 0.1325 0.041 Uiso 0.60 1 calc PR A 1
C74 C 0.03288(19) 0.2723(8) 0.1733(3) 0.0476(16) Uiso 0.60 1 d P A 1
H74D H 0.0330 0.2008 0.1965 0.071 Uiso 0.60 1 calc PR A 1
H74E H 0.0091 0.2947 0.1441 0.071 Uiso 0.60 1 calc PR A 1
H74F H 0.0444 0.3612 0.1931 0.071 Uiso 0.60 1 calc PR A 1
C71' C 0.0843(2) 0.2351(10) 0.1322(4) 0.038(2) Uiso 0.40 1 d P A 2
H71C H 0.0745 0.1456 0.1109 0.046 Uiso 0.40 1 calc PR A 2
H71D H 0.1065 0.2090 0.1653 0.046 Uiso 0.40 1 calc PR A 2
C72' C 0.0600(2) 0.2895(10) 0.1453(4) 0.0345(19) Uiso 0.40 1 d P A 2
H72C H 0.0372 0.3086 0.1121 0.041 Uiso 0.40 1 calc PR A 2
H72D H 0.0689 0.3825 0.1645 0.041 Uiso 0.40 1 calc PR A 2
C73' C 0.0558(3) 0.1822(12) 0.1783(4) 0.046(2) Uiso 0.40 1 d P A 2
H73C H 0.0450 0.0925 0.1576 0.055 Uiso 0.40 1 calc PR A 2
H73D H 0.0789 0.1561 0.2098 0.055 Uiso 0.40 1 calc PR A 2
C74' C 0.0349(3) 0.2383(14) 0.1955(5) 0.054(3) Uiso 0.40 1 d P A 2
H74A H 0.0334 0.1641 0.2165 0.081 Uiso 0.40 1 calc PR A 2
H74B H 0.0117 0.2618 0.1646 0.081 Uiso 0.40 1 calc PR A 2
H74C H 0.0456 0.3259 0.2168 0.081 Uiso 0.40 1 calc PR A 2
C81 C 0.05609(16) 0.4579(7) 0.0134(3) 0.0358(13) Uiso 0.60 1 d P A 1
H81A H 0.0361 0.4751 0.0142 0.043 Uiso 0.60 1 calc PR A 1
H81B H 0.0621 0.5522 0.0055 0.043 Uiso 0.60 1 calc PR A 1
C82 C 0.0448(2) 0.3544(9) -0.0324(3) 0.0526(17) Uiso 0.60 1 d P A 1
H82A H 0.0643 0.3405 -0.0347 0.063 Uiso 0.60 1 calc PR A 1
H82B H 0.0394 0.2588 -0.0244 0.063 Uiso 0.60 1 calc PR A 1
C83 C 0.0150(3) 0.4027(11) -0.0836(4) 0.075(3) Uiso 0.60 1 d P A 1
H83A H 0.0184 0.5067 -0.0874 0.090 Uiso 0.60 1 calc PR A 1
H83B H -0.0053 0.3966 -0.0829 0.090 Uiso 0.60 1 calc PR A 1
C84 C 0.0063(2) 0.3269(10) -0.1316(3) 0.070(2) Uiso 0.60 1 d P A 1
H84D H -0.0140 0.3719 -0.1625 0.105 Uiso 0.60 1 calc PR A 1
H84E H 0.0016 0.2244 -0.1299 0.105 Uiso 0.60 1 calc PR A 1
H84F H 0.0257 0.3342 -0.1341 0.105 Uiso 0.60 1 calc PR A 1
C81' C 0.0504(3) 0.3818(11) 0.0344(4) 0.041(2) Uiso 0.40 1 d P A 2
H81C H 0.0382 0.2881 0.0264 0.049 Uiso 0.40 1 calc PR A 2
H81D H 0.0369 0.4565 0.0376 0.049 Uiso 0.40 1 calc PR A 2
C82' C 0.0522(3) 0.4208(13) -0.0098(4) 0.045(2) Uiso 0.40 1 d P A 2
H82C H 0.0631 0.3406 -0.0160 0.054 Uiso 0.40 1 calc PR A 2
H82D H 0.0666 0.5084 -0.0003 0.054 Uiso 0.40 1 calc PR A 2
C83' C 0.0163(3) 0.4506(13) -0.0606(5) 0.053(3) Uiso 0.40 1 d P A 2
H83C H -0.0002 0.3761 -0.0654 0.063 Uiso 0.40 1 calc PR A 2
H83D H 0.0080 0.5471 -0.0587 0.063 Uiso 0.40 1 calc PR A 2
C84' C 0.0190(3) 0.4462(13) -0.1042(5) 0.052(3) Uiso 0.40 1 d P A 2
H84A H -0.0036 0.4639 -0.1371 0.078 Uiso 0.40 1 calc PR A 2
H84B H 0.0274 0.3506 -0.1056 0.078 Uiso 0.40 1 calc PR A 2
H84C H 0.0351 0.5212 -0.0994 0.078 Uiso 0.40 1 calc PR A 2
C91 C 0.12162(13) 0.3104(6) 0.0700(2) 0.0228(10) Uiso 0.60 1 d P A 1
H91A H 0.1393 0.2628 0.1036 0.027 Uiso 0.60 1 calc PR A 1
H91B H 0.1092 0.2333 0.0432 0.027 Uiso 0.60 1 calc PR A 1
C92 C 0.13932(14) 0.4092(6) 0.0538(2) 0.0290(11) Uiso 0.60 1 d P A 1
H92A H 0.1480 0.4966 0.0764 0.035 Uiso 0.60 1 calc PR A 1
H92B H 0.1225 0.4411 0.0171 0.035 Uiso 0.60 1 calc PR A 1
C93 C 0.16899(16) 0.3320(7) 0.0584(2) 0.0332(12) Uiso 0.60 1 d P A 1
H93A H 0.1602 0.2428 0.0368 0.040 Uiso 0.60 1 calc PR A 1
H93B H 0.1860 0.3024 0.0954 0.040 Uiso 0.60 1 calc PR A 1
C94 C 0.18689(17) 0.4259(7) 0.0410(2) 0.0383(13) Uiso 0.60 1 d P A 1
H94D H 0.2057 0.3706 0.0447 0.057 Uiso 0.60 1 calc PR A 1
H94E H 0.1961 0.5133 0.0628 0.057 Uiso 0.60 1 calc PR A 1
H94F H 0.1703 0.4538 0.0041 0.057 Uiso 0.60 1 calc PR A 1
C91' C 0.1201(2) 0.2665(10) 0.0848(4) 0.0323(18) Uiso 0.40 1 d P A 2
H91C H 0.1378 0.2152 0.1175 0.039 Uiso 0.40 1 calc PR A 2
H91D H 0.1062 0.1918 0.0577 0.039 Uiso 0.40 1 calc PR A 2
C92' C 0.1379(2) 0.3565(11) 0.0675(4) 0.037(2) Uiso 0.40 1 d P A 2
H92C H 0.1492 0.4400 0.0916 0.044 Uiso 0.40 1 calc PR A 2
H92D H 0.1206 0.3952 0.0319 0.044 Uiso 0.40 1 calc PR A 2
C93' C 0.1651(3) 0.2678(15) 0.0666(5) 0.056(3) Uiso 0.40 1 d P A 2
H93C H 0.1826 0.2304 0.1023 0.067 Uiso 0.40 1 calc PR A 2
H93D H 0.1538 0.1834 0.0428 0.067 Uiso 0.40 1 calc PR A 2
C94' C 0.1818(4) 0.3561(18) 0.0489(6) 0.074(4) Uiso 0.40 1 d P A 2
H94A H 0.1987 0.2969 0.0488 0.111 Uiso 0.40 1 calc PR A 2
H94B H 0.1933 0.4387 0.0727 0.111 Uiso 0.40 1 calc PR A 2
H94C H 0.1646 0.3917 0.0133 0.111 Uiso 0.40 1 calc PR A 2
C101 C 0.15712(8) 0.4546(3) 0.18760(14) 0.0289(7) Uani 1 1 d . A .
C102 C 0.18057(9) 0.3731(3) 0.21436(15) 0.0330(8) Uani 1 1 d . . .
C103 C 0.20797(8) 0.2707(3) 0.24632(16) 0.0360(8) Uani 1 1 d . A .
C104 C 0.22224(10) 0.2520(4) 0.29950(18) 0.0474(10) Uani 1 1 d . . .
H10B H 0.2143 0.3094 0.3155 0.057 Uiso 1 1 calc R A .
C105 C 0.22098(10) 0.1863(4) 0.2245(2) 0.0471(10) Uani 1 1 d . . .
H10C H 0.2119 0.1978 0.1885 0.056 Uiso 1 1 calc R A .
C106 C 0.24816(11) 0.1494(5) 0.3293(2) 0.0595(13) Uani 1 1 d . A .
H10D H 0.2574 0.1360 0.3653 0.071 Uiso 1 1 calc R . .
C107 C 0.24694(12) 0.0864(4) 0.2550(2) 0.0570(13) Uani 1 1 d . A .
H10E H 0.2556 0.0302 0.2397 0.068 Uiso 1 1 calc R . .
C108 C 0.26023(11) 0.0677(4) 0.3067(2) 0.0630(15) Uani 1 1 d . . .
H10F H 0.2779 -0.0017 0.3271 0.076 Uiso 1 1 calc R A .

loop_
_atom_site_aniso_label
_atom_site_aniso_U_11
_atom_site_aniso_U_22
_atom_site_aniso_U_33
_atom_site_aniso_U_23
_atom_site_aniso_U_13
_atom_site_aniso_U_12
Pt1 0.01782(6) 0.02048(6) 0.03350(7) -0.00716(5) 0.01400(5) 0.00126(4)
P1 0.0204(4) 0.0240(4) 0.0383(5) -0.0114(3) 0.0126(4) 0.0013(3)
C1 0.0205(15) 0.043(2) 0.0302(16) -0.0131(14) 0.0121(14) 0.0033(13)
C2 0.0235(16) 0.055(2) 0.0268(16) -0.0141(15) 0.0113(14) 0.0113(15)
C3 0.0203(15) 0.061(2) 0.0241(15) -0.0151(16) 0.0056(13) 0.0155(16)
C4 0.0257(17) 0.066(3) 0.0222(15) -0.0094(16) 0.0076(14) 0.0213(17)
C5 0.0213(16) 0.060(2) 0.0253(16) -0.0161(16) 0.0079(13) 0.0141(15)
C6 0.0231(16) 0.058(2) 0.0307(17) -0.0132(16) 0.0105(14) 0.0147(16)
C7 0.0283(17) 0.0390(19) 0.047(2) -0.0101(16) 0.0224(16) 0.0070(15)
C8 0.0334(18) 0.0313(18) 0.057(2) -0.0113(16) 0.0334(18) 0.0002(14)
C9 0.046(2) 0.040(2) 0.060(2) 0.0044(18) 0.040(2) 0.0101(17)
C10 0.0336(18) 0.043(2) 0.051(2) -0.0127(18) 0.0264(17) 0.0044(17)
C11 0.057(2) 0.045(2) 0.062(3) 0.0005(19) 0.049(2) 0.0054(19)
C12 0.039(2) 0.041(2) 0.062(2) -0.0098(18) 0.034(2) 0.0081(17)
C13 0.050(2) 0.0294(18) 0.072(3) -0.0085(18) 0.050(2) 0.0018(16)
N1 0.061(2) 0.0393(18) 0.078(2) -0.0049(17) 0.058(2) 0.0079(16)
C21 0.050(2) 0.054(2) 0.070(3) 0.011(2) 0.048(2) 0.019(2)
C22 0.060(3) 0.071(3) 0.096(4) 0.025(3) 0.060(3) 0.021(3)
C23 0.068(4) 0.069(4) 0.141(6) 0.049(4) 0.072(4) 0.027(3)
C24 0.071(3) 0.075(3) 0.100(4) 0.039(3) 0.074(3) 0.037(3)
C25 0.078(4) 0.074(3) 0.089(4) 0.034(3) 0.067(3) 0.038(3)
C26 0.065(3) 0.062(3) 0.068(3) 0.016(2) 0.049(3) 0.026(2)
C31 0.065(3) 0.042(2) 0.055(2) -0.0053(18) 0.041(2) 0.017(2)
C32 0.079(3) 0.040(2) 0.072(3) -0.009(2) 0.056(3) 0.000(2)
C33 0.138(5) 0.042(3) 0.086(4) -0.007(2) 0.083(4) 0.002(3)
C34 0.174(7) 0.048(3) 0.104(5) 0.019(3) 0.107(5) 0.039(4)
C35 0.122(5) 0.067(4) 0.088(4) 0.015(3) 0.073(4) 0.055(4)
C36 0.082(4) 0.070(3) 0.067(3) 0.007(3) 0.055(3) 0.034(3)
C101 0.0286(16) 0.0172(14) 0.0462(19) -0.0037(13) 0.0248(16) -0.0027(12)
C102 0.0308(17) 0.0177(14) 0.060(2) 0.0020(14) 0.0323(18) 0.0019(13)
C103 0.0277(17) 0.0175(15) 0.071(3) 0.0092(15) 0.0337(18) 0.0040(12)
C104 0.0345(19) 0.0335(19) 0.075(3) 0.015(2) 0.032(2) 0.0104(17)
C105 0.043(2) 0.0244(17) 0.093(3) 0.0159(19) 0.051(2) 0.0100(15)
C106 0.041(2) 0.044(2) 0.086(3) 0.025(2) 0.033(2) 0.0137(19)
C107 0.053(3) 0.0230(18) 0.125(4) 0.022(2) 0.069(3) 0.0160(17)
C108 0.039(2) 0.033(2) 0.124(5) 0.033(2) 0.051(3) 0.0171(17)

loop_
_atom_type_symbol
_atom_type_description
_atom_type_scat_dispersion_real
_atom_type_scat_dispersion_imag
_atom_type_scat_source
C C 0.0033 0.0016 'International Tables Vol C Tables 4.2.6.8 and 6.1.1.4'
H H 0.0000 0.0000 'International Tables Vol C Tables 4.2.6.8 and 6.1.1.4'
N N 0.0061 0.0033 'International Tables Vol C Tables 4.2.6.8 and 6.1.1.4'
P P 0.1023 0.0942 'International Tables Vol C Tables 4.2.6.8 and 6.1.1.4'
Pt Pt -1.7033 8.3905 'International Tables Vol C Tables 4.2.6.8 and 6.1.1.4'
O O 0.0106 0.0060 'International Tables Vol C Tables 4.2.6.8 and 6.1.1.4'

loop_
_geom_angle_atom_site_label_1
_geom_angle_atom_site_label_2
_geom_angle_atom_site_label_3
_geom_angle
_geom_angle_site_symmetry_1
C1 Pt1 C101 179.70(14) .
C1 Pt1 P1 85.57(10) .
C101 Pt1 P1 94.34(9) .
C1 Pt1 P2 90.02(10) .
C101 Pt1 P2 90.11(10) .
P1 Pt1 P2 169.82(4) .
C1 Pt1 P2' 97.90(11) .
C101 Pt1 P2' 82.16(10) .
P1 Pt1 P2' 173.66(6) .
P2 Pt1 P2' 16.48(5) .
C51' P1 C41 93.9(4) .
C51' P1 C61 86.5(4) .
C41 P1 C61 110.2(2) .
C51' P1 C41' 107.0(5) .
C41 P1 C41' 13.3(3) .
C61 P1 C41' 107.8(3) .
C51' P1 C51 18.9(4) .
C41 P1 C51 99.8(3) .
C61 P1 C51 101.1(2) .
C41' P1 C51 113.0(3) .
C51' P1 C61' 109.4(5) .
C41 P1 C61' 104.7(4) .
C61 P1 C61' 23.1(3) .
C41' P1 C61' 97.5(4) .
C51 P1 C61' 124.1(4) .
C51' P1 Pt1 121.4(4) .
C41 P1 Pt1 116.5(2) .
C61 P1 Pt1 121.73(16) .
C41' P1 Pt1 109.9(3) .
C51 P1 Pt1 103.07(17) .
C61' P1 Pt1 109.1(3) .
C81 P2 C91 106.4(3) .
C81 P2 C71 107.5(3) .
C91 P2 C71 103.6(3) .
C81 P2 Pt1 116.2(2) .
C91 P2 Pt1 113.25(17) .
C71 P2 Pt1 109.11(18) .
C81' P2' C71' 102.5(4) .
C81' P2' C91' 107.6(4) .
C71' P2' C91' 103.4(4) .
C81' P2' Pt1 115.4(3) .
C71' P2' Pt1 114.5(3) .
C91' P2' Pt1 112.3(3) .
C2 C1 Pt1 176.3(3) .
C1 C2 C3 174.8(4) .
C4 C3 C5 118.3(3) .
C4 C3 C2 120.3(3) .
C5 C3 C2 121.4(3) .
C5 C4 C3 122.7(4) 5_575
C5 C4 H4A 118.7 5_575
C3 C4 H4A 118.7 .
C4 C5 C3 119.0(3) 5_575
C4 C5 C6 122.5(4) 5_575
C3 C5 C6 118.5(3) .
C7 C6 C5 128.1(3) .
C7 C6 H6A 116.0 .
C5 C6 H6A 116.0 .
C6 C7 C8 124.3(4) .
C6 C7 H7A 117.9 .
C8 C7 H7A 117.9 .
C9 C8 C10 117.4(3) .
C9 C8 C7 120.7(3) .
C10 C8 C7 121.8(3) .
C8 C9 C11 121.5(4) .
C8 C9 H9A 119.2 .
C11 C9 H9A 119.2 .
C12 C10 C8 120.8(4) .
C12 C10 H10A 119.6 .
C8 C10 H10A 119.6 .
C13 C11 C9 120.4(4) .
C13 C11 H11A 119.8 .
C9 C11 H11A 119.8 .
C13 C12 C10 121.0(4) .
C13 C12 H12A 119.5 .
C10 C12 H12A 119.5 .
C11 C13 C12 118.7(3) .
C11 C13 N1 121.6(4) .
C12 C13 N1 119.7(4) .
C21 N1 C13 118.9(3) .
C21 N1 C31 121.5(3) .
C13 N1 C31 119.5(3) .
C22 C21 C26 120.5(4) .
C22 C21 N1 120.3(4) .
C26 C21 N1 119.3(4) .
C21 C22 C23 118.3(6) .
C21 C22 H22A 120.9 .
C23 C22 H22A 120.9 .
C24 C23 C22 119.5(6) .
C24 C23 H23A 120.2 .
C22 C23 H23A 120.2 .
C25 C24 C23 121.1(5) .
C25 C24 H24A 119.4 .
C23 C24 H24A 119.4 .
C24 C25 C26 120.0(6) .
C24 C25 H25A 120.0 .
C26 C25 H25A 120.0 .
C25 C26 C21 120.5(5) .
C25 C26 H26A 119.7 .
C21 C26 H26A 119.7 .
C36 C31 C32 118.7(5) .
C36 C31 N1 120.3(5) .
C32 C31 N1 121.1(4) .
C33 C32 C31 120.3(5) .
C33 C32 H32A 119.8 .
C31 C32 H32A 119.8 .
C34 C33 C32 121.9(6) .
C34 C33 H33A 119.1 .
C32 C33 H33A 119.1 .
C33 C34 C35 118.4(5) .
C33 C34 H34A 120.8 .
C35 C34 H34A 120.8 .
C34 C35 C36 122.1(5) .
C34 C35 H35A 119.0 .
C36 C35 H35A 119.0 .
C31 C36 C35 118.6(6) .
C31 C36 H36A 120.7 .
C35 C36 H36A 120.7 .
C42 C41 P1 113.6(4) .
C42 C41 H41A 108.8 .
P1 C41 H41A 108.8 .
C42 C41 H41B 108.8 .
P1 C41 H41B 108.8 .
H41A C41 H41B 107.7 .
C43 C42 C41 111.7(6) .
C43 C42 H42A 109.3 .
C41 C42 H42A 109.3 .
C43 C42 H42B 109.3 .
C41 C42 H42B 109.3 .
H42A C42 H42B 107.9 .
C44 C43 C42 112.8(7) .
C44 C43 H43A 109.0 .
C42 C43 H43A 109.0 .
C44 C43 H43B 109.0 .
C42 C43 H43B 109.0 .
H43A C43 H43B 107.8 .
C43 C44 H44D 109.5 .
C43 C44 H44E 109.5 .
H44D C44 H44E 109.5 .
C43 C44 H44F 109.5 .
H44D C44 H44F 109.5 .
H44E C44 H44F 109.5 .
C42' C41' P1 119.5(7) .
C42' C41' H41C 107.4 .
P1 C41' H41C 107.4 .
C42' C41' H41D 107.4 .
P1 C41' H41D 107.4 .
H41C C41' H41D 107.0 .
C41' C42' C43' 110.2(11) .
C41' C42' H42C 109.6 .
C43' C42' H42C 109.6 .
C41' C42' H42D 109.6 .
C43' C42' H42D 109.6 .
H42C C42' H42D 108.1 .
C44' C43' C42' 115.7(15) .
C44' C43' H43C 108.4 .
C42' C43' H43C 108.4 .
C44' C43' H43D 108.4 .
C42' C43' H43D 108.4 .
H43C C43' H43D 107.4 .
C43' C44' H44A 109.5 .
C43' C44' H44B 109.5 .
H44A C44' H44B 109.5 .
C43' C44' H44C 109.5 .
H44A C44' H44C 109.5 .
H44B C44' H44C 109.5 .
C52 C51 P1 113.6(3) .
C52 C51 H51A 108.8 .
P1 C51 H51A 108.8 .
C52 C51 H51B 108.8 .
P1 C51 H51B 108.8 .
H51A C51 H51B 107.7 .
C53 C52 C51 111.4(4) .
C53 C52 H52A 109.4 .
C51 C52 H52A 109.4 .
C53 C52 H52B 109.4 .
C51 C52 H52B 109.4 .
H52A C52 H52B 108.0 .
C52 C53 C54 113.8(5) .
C52 C53 H53A 108.8 .
C54 C53 H53A 108.8 .
C52 C53 H53B 108.8 .
C54 C53 H53B 108.8 .
H53A C53 H53B 107.7 .
C53 C54 H54D 109.5 .
C53 C54 H54E 109.5 .
H54D C54 H54E 109.5 .
C53 C54 H54F 109.5 .
H54D C54 H54F 109.5 .
H54E C54 H54F 109.5 .
C52' C51' P1 115.0(8) .
C52' C51' H51C 108.5 .
P1 C51' H51C 108.5 .
C52' C51' H51D 108.5 .
P1 C51' H51D 108.5 .
H51C C51' H51D 107.5 .
C53' C52' C51' 114.9(11) .
C53' C52' H52C 108.5 .
C51' C52' H52C 108.5 .
C53' C52' H52D 108.5 .
C51' C52' H52D 108.5 .
H52C C52' H52D 107.5 .
C52' C53' C54' 114.6(12) .
C52' C53' H53C 108.6 .
C54' C53' H53C 108.6 .
C52' C53' H53D 108.6 .
C54' C53' H53D 108.6 .
H53C C53' H53D 107.6 .
C53' C54' H54A 109.5 .
C53' C54' H54B 109.5 .
H54A C54' H54B 109.5 .
C53' C54' H54C 109.5 .
H54A C54' H54C 109.5 .
H54B C54' H54C 109.5 .
C62 C61 P1 113.1(4) .
C62 C61 H61A 109.0 .
P1 C61 H61A 109.0 .
C62 C61 H61B 109.0 .
P1 C61 H61B 109.0 .
H61A C61 H61B 107.8 .
C63 C62 C61 111.3(4) .
C63 C62 H62A 109.4 .
C61 C62 H62A 109.4 .
C63 C62 H62B 109.4 .
C61 C62 H62B 109.4 .
H62A C62 H62B 108.0 .
C64 C63 C62 111.1(6) .
C64 C63 H63A 109.4 .
C62 C63 H63A 109.4 .
C64 C63 H63B 109.4 .
C62 C63 H63B 109.4 .
H63A C63 H63B 108.0 .
C63 C64 H64D 109.5 .
C63 C64 H64E 109.5 .
H64D C64 H64E 109.5 .
C63 C64 H64F 109.5 .
H64D C64 H64F 109.5 .
H64E C64 H64F 109.5 .
C62' C61' P1 117.2(9) .
C62' C61' H61C 108.0 .
P1 C61' H61C 108.0 .
C62' C61' H61D 108.0 .
P1 C61' H61D 108.0 .
H61C C61' H61D 107.2 .
C61' C62' C63' 108.8(12) .
C61' C62' H62C 109.9 .
C63' C62' H62C 109.9 .
C61' C62' H62D 109.9 .
C63' C62' H62D 109.9 .
H62C C62' H62D 108.3 .
C64' C63' C62' 116.4(16) .
C64' C63' H63C 108.2 .
C62' C63' H63C 108.2 .
C64' C63' H63D 108.2 .
C62' C63' H63D 108.2 .
H63C C63' H63D 107.3 .
C63' C64' H64A 109.5 .
C63' C64' H64B 109.5 .
H64A C64' H64B 109.5 .
C63' C64' H64C 109.5 .
H64A C64' H64C 109.5 .
H64B C64' H64C 109.5 .
C72 C71 P2 113.6(4) .
C72 C71 H71A 108.8 .
P2 C71 H71A 108.8 .
C72 C71 H71B 108.8 .
P2 C71 H71B 108.8 .
H71A C71 H71B 107.7 .
C73 C72 C71 113.1(5) .
C73 C72 H72A 109.0 .
C71 C72 H72A 109.0 .
C73 C72 H72B 109.0 .
C71 C72 H72B 109.0 .
H72A C72 H72B 107.8 .
C72 C73 C74 113.5(5) .
C72 C73 H73A 108.9 .
C74 C73 H73A 108.9 .
C72 C73 H73B 108.9 .
C74 C73 H73B 108.9 .
H73A C73 H73B 107.7 .
C73 C74 H74D 109.5 .
C73 C74 H74E 109.5 .
H74D C74 H74E 109.5 .
C73 C74 H74F 109.5 .
H74D C74 H74F 109.5 .
H74E C74 H74F 109.5 .
C72' C71' P2' 114.3(7) .
C72' C71' H71C 108.7 .
P2' C71' H71C 108.7 .
C72' C71' H71D 108.7 .
P2' C71' H71D 108.7 .
H71C C71' H71D 107.6 .
C71' C72' C73' 113.2(8) .
C71' C72' H72C 108.9 .
C73' C72' H72C 108.9 .
C71' C72' H72D 108.9 .
C73' C72' H72D 108.9 .
H72C C72' H72D 107.8 .
C74' C73' C72' 114.1(9) .
C74' C73' H73C 108.7 .
C72' C73' H73C 108.7 .
C74' C73' H73D 108.7 .
C72' C73' H73D 108.7 .
H73C C73' H73D 107.6 .
C73' C74' H74A 109.5 .
C73' C74' H74B 109.5 .
H74A C74' H74B 109.5 .
C73' C74' H74C 109.5 .
H74A C74' H74C 109.5 .
H74B C74' H74C 109.5 .
C82 C81 P2 117.9(5) .
C82 C81 H81A 107.8 .
P2 C81 H81A 107.8 .
C82 C81 H81B 107.8 .
P2 C81 H81B 107.8 .
H81A C81 H81B 107.2 .
C83 C82 C81 115.1(7) .
C83 C82 H82A 108.5 .
C81 C82 H82A 108.5 .
C83 C82 H82B 108.5 .
C81 C82 H82B 108.5 .
H82A C82 H82B 107.5 .
C82 C83 C84 119.1(9) .
C82 C83 H83A 107.5 .
C84 C83 H83A 107.5 .
C82 C83 H83B 107.5 .
C84 C83 H83B 107.5 .
H83A C83 H83B 107.0 .
C83 C84 H84D 109.5 .
C83 C84 H84E 109.5 .
H84D C84 H84E 109.5 .
C83 C84 H84F 109.5 .
H84D C84 H84F 109.5 .
H84E C84 H84F 109.5 .
C82' C81' P2' 113.3(7) .
C82' C81' H81C 108.9 .
P2' C81' H81C 108.9 .
C82' C81' H81D 108.9 .
P2' C81' H81D 108.9 .
H81C C81' H81D 107.7 .
C81' C82' C83' 111.8(9) .
C81' C82' H82C 109.2 .
C83' C82' H82C 109.2 .
C81' C82' H82D 109.2 .
C83' C82' H82D 109.2 .
H82C C82' H82D 107.9 .
C84' C83' C82' 108.(1) .
C84' C83' H83C 110.1 .
C82' C83' H83C 110.1 .
C84' C83' H83D 110.1 .
C82' C83' H83D 110.1 .
H83C C83' H83D 108.4 .
C83' C84' H84A 109.5 .
C83' C84' H84B 109.5 .
H84A C84' H84B 109.5 .
C83' C84' H84C 109.5 .
H84A C84' H84C 109.5 .
H84B C84' H84C 109.5 .
C92 C91 P2 114.2(4) .
C92 C91 H91A 108.7 .
P2 C91 H91A 108.7 .
C92 C91 H91B 108.7 .
P2 C91 H91B 108.7 .
H91A C91 H91B 107.6 .
C91 C92 C93 111.4(5) .
C91 C92 H92A 109.4 .
C93 C92 H92A 109.4 .
C91 C92 H92B 109.4 .
C93 C92 H92B 109.4 .
H92A C92 H92B 108.0 .
C92 C93 C94 113.2(5) .
C92 C93 H93A 108.9 .
C94 C93 H93A 108.9 .
C92 C93 H93B 108.9 .
C94 C93 H93B 108.9 .
H93A C93 H93B 107.8 .
C93 C94 H94D 109.5 .
C93 C94 H94E 109.5 .
H94D C94 H94E 109.5 .
C93 C94 H94F 109.5 .
H94D C94 H94F 109.5 .
H94E C94 H94F 109.5 .
C92' C91' P2' 115.8(7) .
C92' C91' H91C 108.3 .
P2' C91' H91C 108.3 .
C92' C91' H91D 108.3 .
P2' C91' H91D 108.3 .
H91C C91' H91D 107.4 .
C91' C92' C93' 112.2(9) .
C91' C92' H92C 109.2 .
C93' C92' H92C 109.2 .
C91' C92' H92D 109.2 .
C93' C92' H92D 109.2 .
H92C C92' H92D 107.9 .
C94' C93' C92' 111.7(12) .
C94' C93' H93C 109.3 .
C92' C93' H93C 109.3 .
C94' C93' H93D 109.3 .
C92' C93' H93D 109.3 .
H93C C93' H93D 107.9 .
C93' C94' H94A 109.5 .
C93' C94' H94B 109.5 .
H94A C94' H94B 109.5 .
C93' C94' H94C 109.5 .
H94A C94' H94C 109.5 .
H94B C94' H94C 109.5 .
C102 C101 Pt1 177.3(3) .
C101 C102 C103 177.9(3) .
C104 C103 C105 118.0(3) .
C104 C103 C102 121.5(3) .
C105 C103 C102 120.5(4) .
C103 C104 C106 120.4(4) .
C103 C104 H10B 119.8 .
C106 C104 H10B 119.8 .
C107 C105 C103 120.5(5) .
C107 C105 H10C 119.7 .
C103 C105 H10C 119.7 .
C108 C106 C104 120.2(5) .
C108 C106 H10D 119.9 .
C104 C106 H10D 119.9 .
C108 C107 C105 120.7(4) .
C108 C107 H10E 119.6 .
C105 C107 H10E 119.6 .
C107 C108 C106 120.1(4) .
C107 C108 H10F 119.9 .
C106 C108 H10F 119.9 .

loop_
_geom_bond_atom_site_label_1
_geom_bond_atom_site_label_2
_geom_bond_distance
_geom_bond_site_symmetry_2
Pt1 C1 2.003(3) .
Pt1 C101 2.006(3) .
Pt1 P1 2.2819(8) .
Pt1 P2 2.3033(12) .
Pt1 P2' 2.320(2) .
P1 C51' 1.644(10) .
P1 C41 1.797(6) .
P1 C61 1.805(5) .
P1 C41' 1.917(9) .
P1 C51 1.929(5) .
P1 C61' 1.969(11) .
P2 C81 1.792(6) .
P2 C91 1.822(5) .
P2 C71 1.842(6) .
P2' C81' 1.81(1) .
P2' C71' 1.832(10) .
P2' C91' 1.835(9) .
C1 C2 1.196(5) .
C2 C3 1.443(5) .
C3 C4 1.399(5) .
C3 C5 1.426(5) .
C4 C5 1.394(5) 5_575
C4 H4A 0.9500 .
C5 C4 1.395(5) 5_575
C5 C6 1.467(4) .
C6 C7 1.318(5) .
C6 H6A 0.9500 .
C7 C8 1.472(4) .
C7 H7A 0.9500 .
C8 C9 1.387(5) .
C8 C10 1.402(5) .
C9 C11 1.390(5) .
C9 H9A 0.9500 .
C10 C12 1.383(5) .
C10 H10A 0.9500 .
C11 C13 1.380(6) .
C11 H11A 0.9500 .
C12 C13 1.382(6) .
C12 H12A 0.9500 .
C13 N1 1.422(4) .
N1 C21 1.401(5) .
N1 C31 1.426(5) .
C21 C22 1.368(7) .
C21 C26 1.397(7) .
C22 C23 1.425(7) .
C22 H22A 0.9500 .
C23 C24 1.380(9) .
C23 H23A 0.9500 .
C24 C25 1.356(8) .
C24 H24A 0.9500 .
C25 C26 1.365(7) .
C25 H25A 0.9500 .
C26 H26A 0.9500 .
C31 C36 1.384(6) .
C31 C32 1.399(7) .
C32 C33 1.375(7) .
C32 H32A 0.9500 .
C33 C34 1.353(8) .
C33 H33A 0.9500 .
C34 C35 1.364(9) .
C34 H34A 0.9500 .
C35 C36 1.409(8) .
C35 H35A 0.9500 .
C36 H36A 0.9500 .
C41 C42 1.536(9) .
C41 H41A 0.9900 .
C41 H41B 0.9900 .
C42 C43 1.53(1) .
C42 H42A 0.9900 .
C42 H42B 0.9900 .
C43 C44 1.523(12) .
C43 H43A 0.9900 .
C43 H43B 0.9900 .
C44 H44D 0.9800 .
C44 H44E 0.9800 .
C44 H44F 0.9800 .
C41' C42' 1.476(15) .
C41' H41C 0.9900 .
C41' H41D 0.9900 .
C42' C43' 1.526(19) .
C42' H42C 0.9900 .
C42' H42D 0.9900 .
C43' C44' 1.41(2) .
C43' H43C 0.9900 .
C43' H43D 0.9900 .
C44' H44A 0.9800 .
C44' H44B 0.9800 .
C44' H44C 0.9800 .
C51 C52 1.530(7) .
C51 H51A 0.9900 .
C51 H51B 0.9900 .
C52 C53 1.506(7) .
C52 H52A 0.9900 .
C52 H52B 0.9900 .
C53 C54 1.547(9) .
C53 H53A 0.9900 .
C53 H53B 0.9900 .
C54 H54D 0.9800 .
C54 H54E 0.9800 .
C54 H54F 0.9800 .
C51' C52' 1.526(16) .
C51' H51C 0.9900 .
C51' H51D 0.9900 .
C52' C53' 1.476(18) .
C52' H52C 0.9900 .
C52' H52D 0.9900 .
C53' C54' 1.57(2) .
C53' H53C 0.9900 .
C53' H53D 0.9900 .
C54' H54A 0.9800 .
C54' H54B 0.9800 .
C54' H54C 0.9800 .
C61 C62 1.550(7) .
C61 H61A 0.9900 .
C61 H61B 0.9900 .
C62 C63 1.525(8) .
C62 H62A 0.9900 .
C62 H62B 0.9900 .
C63 C64 1.509(11) .
C63 H63A 0.9900 .
C63 H63B 0.9900 .
C64 H64D 0.9800 .
C64 H64E 0.9800 .
C64 H64F 0.9800 .
C61' C62' 1.409(17) .
C61' H61C 0.9900 .
C61' H61D 0.9900 .
C62' C63' 1.560(19) .
C62' H62C 0.9900 .
C62' H62D 0.9900 .
C63' C64' 1.44(3) .
C63' H63C 0.9900 .
C63' H63D 0.9900 .
C64' H64A 0.9800 .
C64' H64B 0.9800 .
C64' H64C 0.9800 .
C71 C72 1.541(8) .
C71 H71A 0.9900 .
C71 H71B 0.9900 .
C72 C73 1.514(8) .
C72 H72A 0.9900 .
C72 H72B 0.9900 .
C73 C74 1.517(9) .
C73 H73A 0.9900 .
C73 H73B 0.9900 .
C74 H74D 0.9800 .
C74 H74E 0.9800 .
C74 H74F 0.9800 .
C71' C72' 1.528(12) .
C71' H71C 0.9900 .
C71' H71D 0.9900 .
C72' C73' 1.529(14) .
C72' H72C 0.9900 .
C72' H72D 0.9900 .
C73' C74' 1.487(15) .
C73' H73C 0.9900 .
C73' H73D 0.9900 .
C74' H74A 0.9800 .
C74' H74B 0.9800 .
C74' H74C 0.9800 .
C81 C82 1.535(9) .
C81 H81A 0.9900 .
C81 H81B 0.9900 .
C82 C83 1.463(12) .
C82 H82A 0.9900 .
C82 H82B 0.9900 .
C83 C84 1.482(13) .
C83 H83A 0.9900 .
C83 H83B 0.9900 .
C84 H84D 0.9800 .
C84 H84E 0.9800 .
C84 H84F 0.9800 .
C81' C82' 1.482(14) .
C81' H81C 0.9900 .
C81' H81D 0.9900 .
C82' C83' 1.542(15) .
C82' H82C 0.9900 .
C82' H82D 0.9900 .
C83' C84' 1.452(16) .
C83' H83C 0.9900 .
C83' H83D 0.9900 .
C84' H84A 0.9800 .
C84' H84B 0.9800 .
C84' H84C 0.9800 .
C91 C92 1.522(8) .
C91 H91A 0.9900 .
C91 H91B 0.9900 .
C92 C93 1.522(8) .
C92 H92A 0.9900 .
C92 H92B 0.9900 .
C93 C94 1.529(9) .
C93 H93A 0.9900 .
C93 H93B 0.9900 .
C94 H94D 0.9800 .
C94 H94E 0.9800 .
C94 H94F 0.9800 .
C91' C92' 1.499(13) .
C91' H91C 0.9900 .
C91' H91D 0.9900 .
C92' C93' 1.555(15) .
C92' H92C 0.9900 .
C92' H92D 0.9900 .
C93' C94' 1.463(19) .
C93' H93C 0.9900 .
C93' H93D 0.9900 .
C94' H94A 0.9800 .
C94' H94B 0.9800 .
C94' H94C 0.9800 .
C101 C102 1.196(5) .
C102 C103 1.444(5) .
C103 C104 1.397(6) .
C103 C105 1.403(5) .
C104 C106 1.399(5) .
C104 H10B 0.9500 .
C105 C107 1.387(5) .
C105 H10C 0.9500 .
C106 C108 1.375(7) .
C106 H10D 0.9500 .
C107 C108 1.365(8) .
C107 H10E 0.9500 .
C108 H10F 0.9500 .

loop_
_platon_squeeze_void_nr
_platon_squeeze_void_average_x
_platon_squeeze_void_average_y
_platon_squeeze_void_average_z
_platon_squeeze_void_volume
_platon_squeeze_void_count_electrons
_platon_squeeze_void_content
1 0.250 0.728 0.000 225 39 ' '
2 0.750 0.228 0.000 225 39 ' '
3 0.500 -0.084 0.250 76 4 ' '
4 1.000 0.416 0.250 76 4 ' '
5 0.250 0.229 0.500 225 39 ' '
6 0.750 0.729 0.500 225 39 ' '
7 0.500 0.084 0.750 76 4 ' '
8 1.000 0.584 0.750 76 4 ' '
